data_7029186
loop_
_publ_author_name
'Rittinghaus, Stefan'
'F\"arber, Christian'
'Bruhn, Clemens'
'Siemeling, Ulrich'

_publ_section_title
;
 Unsymmetrical N-heterocyclic carbenes with a 1,1'-ferrocenediyl backbone.
;
_journal_issue 9
_journal_name_full 'Dalton transactions (Cambridge, England : 2003)'
_journal_page_first 3508
_journal_page_last 3520
_journal_paper_doi 10.1039/c3dt52669k
_journal_volume 43
_journal_year 2014
_chemical_formula_sum 'C30 H36 Cl Fe N2 Rh'
_chemical_formula_weight 618.82
_chemical_name_systematic
; 
 ? 
;
_space_group_IT_number 15
_symmetry_cell_setting monoclinic
_symmetry_Int_Tables_number 15
_symmetry_space_group_name_Hall '-C 2yc'
_symmetry_space_group_name_H-M 'C 1 2/c 1'
_atom_sites_solution_hydrogens geom
_atom_sites_solution_primary direct
_atom_sites_solution_secondary difmap
_audit_creation_method SHELXL-97
_cell_angle_alpha 90.00
_cell_angle_beta 119.247(4)
_cell_angle_gamma 90.00
_cell_formula_units_Z 8
_cell_length_a 24.2589(15)
_cell_length_b 12.7596(4)
_cell_length_c 21.9110(14)
_cell_measurement_reflns_used 18264
_cell_measurement_temperature 100(2)
_cell_measurement_theta_max 25.53
_cell_measurement_theta_min 1.86
_cell_volume 5917.6(6)
_computing_cell_refinement 'X-Area (Stoe & Cie. 2006)'
_computing_data_collection 'X-Area (Stoe & Cie. 2006)'
_computing_data_reduction 'X-Area (Stoe & Cie. 2006)'
_computing_molecular_graphics 'ORTEP3 win. (Farrugia 2008)'
_computing_publication_material 'PLATON (Spek 2011)'
_computing_structure_refinement 'SHELXL-97 (Sheldrick, 1997)'
_computing_structure_solution 'SHELXS-97 (Sheldrick, 1990)'
_diffrn_ambient_temperature 100(2)
_diffrn_detector 'image plate (34 cm diameter)'
_diffrn_detector_area_resol_mean 6.67
_diffrn_detector_type STOE
_diffrn_measured_fraction_theta_full 0.999
_diffrn_measured_fraction_theta_max 0.999
_diffrn_measurement_details ' 154 frames, detector distance = 135 mm'
_diffrn_measurement_device '2-circle goniometer'
_diffrn_measurement_device_type 'STOE IPDS 2'
_diffrn_measurement_method 'rotation method'
_diffrn_radiation_collimation '0.5 mm diameter, multiple pinhole'
_diffrn_radiation_monochromator 'plane graphite'
_diffrn_radiation_polarisn_norm 0
_diffrn_radiation_type 'Mo K\a'
_diffrn_radiation_wavelength 0.71073
_diffrn_reflns_av_R_equivalents 0.0000
_diffrn_reflns_av_sigmaI/netI 0.0550
_diffrn_reflns_limit_h_max 25
_diffrn_reflns_limit_h_min -28
_diffrn_reflns_limit_k_max 15
_diffrn_reflns_limit_k_min 0
_diffrn_reflns_limit_l_max 26
_diffrn_reflns_limit_l_min 0
_diffrn_reflns_number 5191
_diffrn_reflns_theta_full 25.00
_diffrn_reflns_theta_max 25.00
_diffrn_reflns_theta_min 1.86
_diffrn_source 'sealed X-ray tube, 12 x 0.4 mm long-fine focus'
_diffrn_source_current 30
_diffrn_source_power 1.50
_diffrn_source_voltage 50
_diffrn_standards_decay_% 0
_exptl_absorpt_coefficient_mu 1.158
_exptl_absorpt_correction_T_max 0.9328
_exptl_absorpt_correction_T_min 0.5586
_exptl_absorpt_correction_type integration
_exptl_absorpt_process_details 'X-red ver. 1.31 (Stoe & Cie. 2005)'
_exptl_crystal_colour yellow
_exptl_crystal_density_diffrn 1.389
_exptl_crystal_density_method 'not measured'
_exptl_crystal_description needle
_exptl_crystal_F_000 2544
_exptl_crystal_size_max 0.60
_exptl_crystal_size_mid 0.21
_exptl_crystal_size_min 0.06
_platon_squeeze_details
;
;
_refine_diff_density_max 0.573
_refine_diff_density_min -0.884
_refine_diff_density_rms 0.086
_refine_ls_extinction_method none
_refine_ls_goodness_of_fit_ref 0.956
_refine_ls_hydrogen_treatment constr
_refine_ls_matrix_type full
_refine_ls_number_parameters 319
_refine_ls_number_reflns 5191
_refine_ls_number_restraints 0
_refine_ls_restrained_S_all 0.956
_refine_ls_R_factor_all 0.0409
_refine_ls_R_factor_gt 0.0350
_refine_ls_shift/su_max 0.002
_refine_ls_shift/su_mean 0.000
_refine_ls_structure_factor_coef Fsqd
_refine_ls_weighting_details 'calc w=1/[\s^2^(Fo^2^)+(0.0582P)^2^+0.0000P] where P=(Fo^2^+2Fc^2^)/3'
_refine_ls_weighting_scheme calc
_refine_ls_wR_factor_gt 0.0890
_refine_ls_wR_factor_ref 0.0907
_reflns_number_gt 4294
_reflns_number_total 5191
_reflns_threshold_expression >2sigma(I)
_cod_data_source_file c3dt52669k.txt
_cod_data_source_block i0794
_cod_original_sg_symbol_H-M 'C 2/c'
_cod_database_code 7029186

loop_
_symmetry_equiv_pos_as_xyz
'x, y, z'
'-x, y, -z+1/2'
'x+1/2, y+1/2, z'
'-x+1/2, y+1/2, -z+1/2'
'-x, -y, -z'
'x, -y, z-1/2'
'-x+1/2, -y+1/2, -z'
'x+1/2, -y+1/2, z-1/2'

loop_
_atom_site_label
_atom_site_type_symbol
_atom_site_fract_x
_atom_site_fract_y
_atom_site_fract_z
_atom_site_U_iso_or_equiv
_atom_site_adp_type
_atom_site_occupancy
_atom_site_symmetry_multiplicity
_atom_site_calc_flag
_atom_site_refinement_flags
C1 C 0.74741(13) 0.3917(2) 0.26162(14) 0.0238(6) Uani 1 1 d .
C2 C 0.79854(13) 0.3977(2) 0.39250(15) 0.0273(6) Uani 1 1 d .
C3 C 0.83428(13) 0.3112(2) 0.43549(15) 0.0293(6) Uani 1 1 d .
H3A H 0.8277 0.2391 0.4231 0.035 Uiso 1 1 calc R
C4 C 0.88180(15) 0.3540(3) 0.50068(16) 0.0371(7) Uani 1 1 d .
H4A H 0.9129 0.3148 0.5389 0.044 Uiso 1 1 calc R
C5 C 0.87473(15) 0.4643(3) 0.49854(16) 0.0368(7) Uani 1 1 d .
H5A H 0.9003 0.5116 0.5350 0.044 Uiso 1 1 calc R
C6 C 0.82249(14) 0.4924(2) 0.43227(15) 0.0303(6) Uani 1 1 d .
H6A H 0.8065 0.5611 0.4173 0.036 Uiso 1 1 calc R
C7 C 0.86648(13) 0.4012(2) 0.31861(15) 0.0266(6) Uani 1 1 d .
C8 C 0.91285(13) 0.3237(3) 0.35852(16) 0.0321(7) Uani 1 1 d .
H8A H 0.9083 0.2500 0.3521 0.039 Uiso 1 1 calc R
C9 C 0.96733(15) 0.3781(3) 0.40987(18) 0.0383(7) Uani 1 1 d .
H9A H 1.0053 0.3464 0.4443 0.046 Uiso 1 1 calc R
C10 C 0.95510(15) 0.4882(3) 0.40075(18) 0.0397(7) Uani 1 1 d .
H10A H 0.9833 0.5421 0.4284 0.048 Uiso 1 1 calc R
C11 C 0.89294(14) 0.5033(3) 0.34264(16) 0.0334(7) Uani 1 1 d .
H11A H 0.8731 0.5686 0.3237 0.040 Uiso 1 1 calc R
C12 C 0.68432(14) 0.4211(2) 0.31918(16) 0.0304(6) Uani 1 1 d .
H12A H 0.6509 0.4173 0.2696 0.036 Uiso 1 1 calc R
H12B H 0.6868 0.4948 0.3343 0.036 Uiso 1 1 calc R
C13 C 0.66306(15) 0.3532(3) 0.36273(17) 0.0364(7) Uani 1 1 d .
C14 C 0.67229(16) 0.2364(3) 0.35555(18) 0.0394(7) Uani 1 1 d .
H14A H 0.7174 0.2215 0.3748 0.047 Uiso 1 1 calc R
H14B H 0.6495 0.2167 0.3060 0.047 Uiso 1 1 calc R
H14C H 0.6558 0.1960 0.3812 0.047 Uiso 1 1 calc R
C15 C 0.69555(18) 0.3844(3) 0.44038(18) 0.0456(8) Uani 1 1 d .
H15A H 0.6910 0.4600 0.4443 0.055 Uiso 1 1 calc R
H15B H 0.7405 0.3665 0.4626 0.055 Uiso 1 1 calc R
H15C H 0.6759 0.3466 0.4637 0.055 Uiso 1 1 calc R
C16 C 0.59136(17) 0.3761(4) 0.3303(2) 0.0553(10) Uani 1 1 d .
H16A H 0.5695 0.3543 0.2811 0.066 Uiso 1 1 calc R
H16B H 0.5849 0.4513 0.3334 0.066 Uiso 1 1 calc R
H16C H 0.5744 0.3370 0.3560 0.066 Uiso 1 1 calc R
C17 C 0.80292(14) 0.3702(2) 0.19530(15) 0.0305(6) Uani 1 1 d .
C18 C 0.81440(16) 0.2722(3) 0.17681(17) 0.0392(7) Uani 1 1 d .
H18A H 0.8206 0.2133 0.2060 0.047 Uiso 1 1 calc R
C19 C 0.81674(19) 0.2610(3) 0.11523(19) 0.0503(9) Uani 1 1 d .
H19A H 0.8240 0.1938 0.1018 0.060 Uiso 1 1 calc R
C20 C 0.8085(2) 0.3466(3) 0.0732(2) 0.0529(10) Uani 1 1 d .
H20A H 0.8095 0.3381 0.0307 0.064 Uiso 1 1 calc R
C21 C 0.7989(2) 0.4446(3) 0.0928(2) 0.0501(9) Uani 1 1 d .
H21A H 0.7942 0.5036 0.0642 0.060 Uiso 1 1 calc R
C22 C 0.79613(16) 0.4573(3) 0.15436(17) 0.0382(7) Uani 1 1 d .
H22A H 0.7897 0.5248 0.1681 0.046 Uiso 1 1 calc R
C23 C 0.65787(15) 0.2745(2) 0.12589(16) 0.0339(7) Uani 1 1 d .
H23A H 0.7017 0.2629 0.1562 0.041 Uiso 1 1 calc R
C24 C 0.61911(15) 0.2838(2) 0.15713(17) 0.0352(7) Uani 1 1 d .
H24A H 0.6386 0.2821 0.2067 0.042 Uiso 1 1 calc R
C25 C 0.54751(16) 0.2965(3) 0.1151(2) 0.0495(9) Uani 1 1 d .
H25A H 0.5317 0.2575 0.0706 0.059 Uiso 1 1 calc R
H25B H 0.5286 0.2643 0.1417 0.059 Uiso 1 1 calc R
C26 C 0.52527(18) 0.4088(3) 0.0987(2) 0.0586(11) Uani 1 1 d .
H26A H 0.5157 0.4347 0.1351 0.070 Uiso 1 1 calc R
H26B H 0.4856 0.4107 0.0534 0.070 Uiso 1 1 calc R
C27 C 0.57277(15) 0.4823(3) 0.09483(17) 0.0427(8) Uani 1 1 d .
H27A H 0.5816 0.5455 0.1208 0.051 Uiso 1 1 calc R
C28 C 0.60422(17) 0.4671(3) 0.05786(16) 0.0429(8) Uani 1 1 d .
H28A H 0.6342 0.5183 0.0618 0.051 Uiso 1 1 calc R
C29 C 0.5937(2) 0.3733(3) 0.01112(19) 0.0578(11) Uani 1 1 d .
H29A H 0.5491 0.3508 -0.0095 0.069 Uiso 1 1 calc R
H29B H 0.6011 0.3948 -0.0278 0.069 Uiso 1 1 calc R
C30 C 0.63588(19) 0.2813(3) 0.04842(18) 0.0501(9) Uani 1 1 d .
H30A H 0.6735 0.2849 0.0421 0.060 Uiso 1 1 calc R
H30B H 0.6129 0.2161 0.0258 0.060 Uiso 1 1 calc R
N1 N 0.74569(11) 0.39380(19) 0.32288(12) 0.0245(5) Uani 1 1 d .
N2 N 0.80359(11) 0.38320(19) 0.26189(12) 0.0253(5) Uani 1 1 d .
Cl1 Cl 0.70183(4) 0.60466(6) 0.20100(4) 0.03328(17) Uani 1 1 d .
Fe1 Fe 0.887136(19) 0.41436(3) 0.41628(2) 0.02822(12) Uani 1 1 d .
Rh1 Rh 0.668401(10) 0.426510(17) 0.168753(11) 0.02605(10) Uani 1 1 d .

loop_
_atom_site_aniso_label
_atom_site_aniso_U_11
_atom_site_aniso_U_22
_atom_site_aniso_U_33
_atom_site_aniso_U_23
_atom_site_aniso_U_13
_atom_site_aniso_U_12
C1 0.0225(13) 0.0189(13) 0.0272(14) -0.0006(11) 0.0099(11) 0.0008(11)
C2 0.0254(14) 0.0321(16) 0.0240(14) -0.0032(12) 0.0118(12) -0.0022(12)
C3 0.0271(14) 0.0334(16) 0.0274(14) 0.0032(12) 0.0132(12) -0.0031(12)
C4 0.0289(15) 0.049(2) 0.0253(14) 0.0041(14) 0.0069(13) -0.0003(14)
C5 0.0321(16) 0.0449(19) 0.0280(15) -0.0096(14) 0.0103(13) -0.0073(14)
C6 0.0298(14) 0.0284(15) 0.0321(15) -0.0048(13) 0.0145(12) -0.0011(12)
C7 0.0233(14) 0.0280(15) 0.0288(14) 0.0021(12) 0.0130(12) 0.0011(11)
C8 0.0261(15) 0.0342(17) 0.0381(16) 0.0028(13) 0.0174(13) 0.0012(13)
C9 0.0237(15) 0.0415(19) 0.0457(18) 0.0044(15) 0.0138(14) 0.0029(14)
C10 0.0286(15) 0.0404(19) 0.0474(18) -0.0053(15) 0.0164(14) -0.0116(14)
C11 0.0300(15) 0.0318(17) 0.0373(15) 0.0012(14) 0.0157(13) -0.0037(13)
C12 0.0268(15) 0.0337(17) 0.0310(15) -0.0009(13) 0.0145(13) 0.0003(12)
C13 0.0338(16) 0.0406(18) 0.0411(17) 0.0076(14) 0.0232(14) 0.0040(14)
C14 0.0370(17) 0.0391(18) 0.0432(17) 0.0075(15) 0.0204(15) 0.0005(14)
C15 0.054(2) 0.052(2) 0.0431(19) 0.0059(17) 0.0336(18) 0.0071(17)
C16 0.040(2) 0.067(3) 0.072(3) 0.021(2) 0.037(2) 0.0138(18)
C17 0.0336(15) 0.0347(17) 0.0285(15) -0.0008(13) 0.0193(13) -0.0004(13)
C18 0.052(2) 0.0311(17) 0.0418(17) 0.0035(14) 0.0289(16) 0.0020(15)
C19 0.077(3) 0.0364(19) 0.056(2) -0.0098(17) 0.047(2) -0.0025(18)
C20 0.082(3) 0.049(2) 0.047(2) -0.0026(17) 0.047(2) -0.002(2)
C21 0.073(3) 0.045(2) 0.050(2) 0.0106(17) 0.044(2) 0.0046(18)
C22 0.0505(19) 0.0318(17) 0.0391(17) 0.0018(14) 0.0272(16) 0.0017(15)
C23 0.0319(15) 0.0223(15) 0.0342(15) -0.0059(13) 0.0057(13) -0.0001(12)
C24 0.0333(16) 0.0245(15) 0.0387(16) -0.0035(13) 0.0105(14) -0.0039(13)
C25 0.0341(18) 0.049(2) 0.056(2) -0.0049(18) 0.0147(16) -0.0041(16)
C26 0.0287(18) 0.066(3) 0.061(2) 0.013(2) 0.0064(17) 0.0047(17)
C27 0.0323(16) 0.0414(19) 0.0329(16) 0.0072(15) -0.0009(14) 0.0104(15)
C28 0.0460(19) 0.0386(19) 0.0249(15) 0.0038(14) 0.0024(14) 0.0067(16)
C29 0.082(3) 0.047(2) 0.0292(17) -0.0022(17) 0.0155(18) 0.005(2)
C30 0.053(2) 0.047(2) 0.0376(18) -0.0092(16) 0.0121(16) 0.0085(17)
N1 0.0222(12) 0.0256(12) 0.0233(12) 0.0002(10) 0.0093(10) 0.0010(9)
N2 0.0257(12) 0.0257(12) 0.0236(11) -0.0006(10) 0.0113(10) 0.0014(10)
Cl1 0.0397(4) 0.0236(4) 0.0349(4) -0.0004(3) 0.0169(3) 0.0023(3)
Fe1 0.0225(2) 0.0296(2) 0.0274(2) -0.00152(17) 0.00823(18) -0.00245(17)
Rh1 0.02642(14) 0.02306(14) 0.02262(13) 0.00022(9) 0.00726(10) 0.00267(9)

loop_
_atom_type_symbol
_atom_type_description
_atom_type_scat_dispersion_real
_atom_type_scat_dispersion_imag
_atom_type_scat_source
C C 0.0033 0.0016 'International Tables Vol C Tables 4.2.6.8 and 6.1.1.4'
H H 0.0000 0.0000 'International Tables Vol C Tables 4.2.6.8 and 6.1.1.4'
N N 0.0061 0.0033 'International Tables Vol C Tables 4.2.6.8 and 6.1.1.4'
Cl Cl 0.1484 0.1585 'International Tables Vol C Tables 4.2.6.8 and 6.1.1.4'
Fe Fe 0.3463 0.8444 'International Tables Vol C Tables 4.2.6.8 and 6.1.1.4'
Rh Rh -1.1178 0.9187 'International Tables Vol C Tables 4.2.6.8 and 6.1.1.4'

loop_
_geom_angle_atom_site_label_1
_geom_angle_atom_site_label_2
_geom_angle_atom_site_label_3
_geom_angle
N1 C1 N2 120.6(2)
N1 C1 Rh1 120.63(19)
N2 C1 Rh1 117.97(19)
C3 C2 N1 127.6(3)
C3 C2 C6 108.3(2)
N1 C2 C6 124.1(3)
C3 C2 Fe1 71.12(16)
N1 C2 Fe1 125.45(19)
C6 C2 Fe1 71.42(16)
C4 C3 C2 107.2(3)
C4 C3 Fe1 71.12(17)
C2 C3 Fe1 66.66(16)
C4 C3 H3A 126.4
C2 C3 H3A 126.4
Fe1 C3 H3A 127.3
C5 C4 C3 108.7(3)
C5 C4 Fe1 70.07(18)
C3 C4 Fe1 67.77(16)
C5 C4 H4A 125.7
C3 C4 H4A 125.7
Fe1 C4 H4A 128.1
C4 C5 C6 108.4(3)
C4 C5 Fe1 69.85(17)
C6 C5 Fe1 68.06(16)
C4 C5 H5A 125.8
C6 C5 H5A 125.8
Fe1 C5 H5A 127.9
C5 C6 C2 107.5(3)
C5 C6 Fe1 71.08(17)
C2 C6 Fe1 66.41(16)
C5 C6 H6A 126.3
C2 C6 H6A 126.3
Fe1 C6 H6A 127.8
C8 C7 C11 109.0(3)
C8 C7 N2 127.0(3)
C11 C7 N2 123.9(3)
C8 C7 Fe1 71.65(17)
C11 C7 Fe1 71.96(17)
N2 C7 Fe1 123.81(19)
C9 C8 C7 107.1(3)
C9 C8 Fe1 71.31(19)
C7 C8 Fe1 66.23(17)
C9 C8 H8A 126.4
C7 C8 H8A 126.4
Fe1 C8 H8A 127.5
C8 C9 C10 108.5(3)
C8 C9 Fe1 67.88(17)
C10 C9 Fe1 69.63(17)
C8 C9 H9A 125.7
C10 C9 H9A 125.7
Fe1 C9 H9A 128.3
C9 C10 C11 108.2(3)
C9 C10 Fe1 69.92(18)
C11 C10 Fe1 68.29(17)
C9 C10 H10A 125.9
C11 C10 H10A 125.9
Fe1 C10 H10A 127.5
C10 C11 C7 107.0(3)
C10 C11 Fe1 70.78(18)
C7 C11 Fe1 65.92(16)
C10 C11 H11A 126.5
C7 C11 H11A 126.5
Fe1 C11 H11A 128.3
N1 C12 C13 117.3(2)
N1 C12 H12A 108.0
C13 C12 H12A 108.0
N1 C12 H12B 108.0
C13 C12 H12B 108.0
H12A C12 H12B 107.2
C14 C13 C15 110.2(3)
C14 C13 C16 108.9(3)
C15 C13 C16 108.2(3)
C14 C13 C12 111.8(3)
C15 C13 C12 113.0(3)
C16 C13 C12 104.4(3)
C13 C14 H14A 109.5
C13 C14 H14B 109.5
H14A C14 H14B 109.5
C13 C14 H14C 109.5
H14A C14 H14C 109.5
H14B C14 H14C 109.5
C13 C15 H15A 109.5
C13 C15 H15B 109.5
H15A C15 H15B 109.5
C13 C15 H15C 109.5
H15A C15 H15C 109.5
H15B C15 H15C 109.5
C13 C16 H16A 109.5
C13 C16 H16B 109.5
H16A C16 H16B 109.5
C13 C16 H16C 109.5
H16A C16 H16C 109.5
H16B C16 H16C 109.5
C18 C17 C22 120.8(3)
C18 C17 N2 119.3(3)
C22 C17 N2 119.7(3)
C17 C18 C19 119.2(3)
C17 C18 H18A 120.4
C19 C18 H18A 120.4
C20 C19 C18 120.5(3)
C20 C19 H19A 119.8
C18 C19 H19A 119.8
C21 C20 C19 120.1(3)
C21 C20 H20A 119.9
C19 C20 H20A 119.9
C20 C21 C22 120.2(3)
C20 C21 H21A 119.9
C22 C21 H21A 119.9
C17 C22 C21 119.1(3)
C17 C22 H22A 120.5
C21 C22 H22A 120.5
C24 C23 C30 125.8(3)
C24 C23 Rh1 70.87(17)
C30 C23 Rh1 110.2(2)
C24 C23 H23A 117.1
C30 C23 H23A 117.1
Rh1 C23 H23A 88.9
C23 C24 C25 123.2(3)
C23 C24 Rh1 70.21(17)
C25 C24 Rh1 112.9(2)
C23 C24 H24A 118.4
C25 C24 H24A 118.4
Rh1 C24 H24A 86.9
C26 C25 C24 114.4(3)
C26 C25 H25A 108.7
C24 C25 H25A 108.7
C26 C25 H25B 108.7
C24 C25 H25B 108.7
H25A C25 H25B 107.6
C25 C26 C27 114.0(3)
C25 C26 H26A 108.8
C27 C26 H26A 108.8
C25 C26 H26B 108.8
C27 C26 H26B 108.8
H26A C26 H26B 107.7
C28 C27 C26 127.0(4)
C28 C27 Rh1 72.43(19)
C26 C27 Rh1 108.4(2)
C28 C27 H27A 116.5
C26 C27 H27A 116.5
Rh1 C27 H27A 89.2
C27 C28 C29 123.6(4)
C27 C28 Rh1 71.37(17)
C29 C28 Rh1 110.7(2)
C27 C28 H28A 118.2
C29 C28 H28A 118.2
Rh1 C28 H28A 88.0
C30 C29 C28 113.8(3)
C30 C29 H29A 108.8
C28 C29 H29A 108.8
C30 C29 H29B 108.8
C28 C29 H29B 108.8
H29A C29 H29B 107.7
C29 C30 C23 115.3(3)
C29 C30 H30A 108.5
C23 C30 H30A 108.5
C29 C30 H30B 108.5
C23 C30 H30B 108.5
H30A C30 H30B 107.5
C1 N1 C2 127.3(2)
C1 N1 C12 117.4(2)
C2 N1 C12 113.5(2)
C1 N2 C7 128.8(2)
C1 N2 C17 118.8(2)
C7 N2 C17 111.7(2)
C7 Fe1 C2 92.20(12)
C7 Fe1 C3 108.86(12)
C2 Fe1 C3 42.22(12)
C7 Fe1 C8 42.12(12)
C2 Fe1 C8 113.86(12)
C3 Fe1 C8 100.31(13)
C7 Fe1 C6 115.19(12)
C2 Fe1 C6 42.18(12)
C3 Fe1 C6 70.16(12)
C8 Fe1 C6 152.75(12)
C7 Fe1 C11 42.12(12)
C2 Fe1 C11 109.98(12)
C3 Fe1 C11 145.71(12)
C8 Fe1 C11 70.18(13)
C6 Fe1 C11 102.84(12)
C7 Fe1 C4 148.75(13)
C2 Fe1 C4 69.95(12)
C3 Fe1 C4 41.11(12)
C8 Fe1 C4 121.33(13)
C6 Fe1 C4 68.67(13)
C11 Fe1 C4 167.94(14)
C7 Fe1 C10 69.93(13)
C2 Fe1 C10 149.90(13)
C3 Fe1 C10 165.96(13)
C8 Fe1 C10 69.10(13)
C6 Fe1 C10 123.45(13)
C11 Fe1 C10 40.93(12)
C4 Fe1 C10 136.20(13)
C7 Fe1 C5 155.97(13)
C2 Fe1 C5 69.97(12)
C3 Fe1 C5 69.00(13)
C8 Fe1 C5 160.29(13)
C6 Fe1 C5 40.86(12)
C11 Fe1 C5 128.00(14)
C4 Fe1 C5 40.07(14)
C10 Fe1 C5 118.08(13)
C7 Fe1 C9 69.69(13)
C2 Fe1 C9 154.48(13)
C3 Fe1 C9 125.57(13)
C8 Fe1 C9 40.82(13)
C6 Fe1 C9 162.44(13)
C11 Fe1 C9 68.86(13)
C4 Fe1 C9 116.71(13)
C10 Fe1 C9 40.45(14)
C5 Fe1 C9 132.06(13)
C1 Rh1 C23 95.36(11)
C1 Rh1 C24 97.56(12)
C23 Rh1 C24 38.92(12)
C1 Rh1 C27 159.93(12)
C23 Rh1 C27 96.58(13)
C24 Rh1 C27 81.94(13)
C1 Rh1 C28 162.87(13)
C23 Rh1 C28 81.94(12)
C24 Rh1 C28 90.93(13)
C27 Rh1 C28 36.19(14)
C1 Rh1 Cl1 84.01(8)
C23 Rh1 Cl1 161.61(9)
C24 Rh1 Cl1 159.44(9)
C27 Rh1 Cl1 89.62(10)
C28 Rh1 Cl1 93.25(10)

loop_
_geom_bond_atom_site_label_1
_geom_bond_atom_site_label_2
_geom_bond_distance
C1 N1 1.363(4)
C1 N2 1.364(4)
C1 Rh1 2.050(3)
C2 C3 1.435(4)
C2 N1 1.436(4)
C2 C6 1.436(4)
C2 Fe1 1.960(3)
C3 C4 1.435(4)
C3 Fe1 2.020(3)
C3 H3A 0.9500
C4 C5 1.416(5)
C4 Fe1 2.065(3)
C4 H4A 0.9500
C5 C6 1.430(4)
C5 Fe1 2.068(3)
C5 H5A 0.9500
C6 Fe1 2.027(3)
C6 H6A 0.9500
C7 C8 1.431(4)
C7 C11 1.434(4)
C7 N2 1.439(4)
C7 Fe1 1.952(3)
C8 C9 1.429(5)
C8 Fe1 2.025(3)
C8 H8A 0.9500
C9 C10 1.430(5)
C9 Fe1 2.070(3)
C9 H9A 0.9500
C10 C11 1.434(4)
C10 Fe1 2.067(3)
C10 H10A 0.9500
C11 Fe1 2.033(3)
C11 H11A 0.9500
C12 N1 1.492(4)
C12 C13 1.552(4)
C12 H12A 0.9900
C12 H12B 0.9900
C13 C14 1.526(5)
C13 C15 1.538(5)
C13 C16 1.552(5)
C14 H14A 0.9800
C14 H14B 0.9800
C14 H14C 0.9800
C15 H15A 0.9800
C15 H15B 0.9800
C15 H15C 0.9800
C16 H16A 0.9800
C16 H16B 0.9800
C16 H16C 0.9800
C17 C18 1.385(5)
C17 C22 1.386(5)
C17 N2 1.461(4)
C18 C19 1.385(5)
C18 H18A 0.9500
C19 C20 1.380(5)
C19 H19A 0.9500
C20 C21 1.377(5)
C20 H20A 0.9500
C21 C22 1.394(5)
C21 H21A 0.9500
C22 H22A 0.9500
C23 C24 1.413(5)
C23 C30 1.513(5)
C23 Rh1 2.116(3)
C23 H23A 0.9500
C24 C25 1.526(5)
C24 Rh1 2.124(3)
C24 H24A 0.9500
C25 C26 1.511(6)
C25 H25A 0.9900
C25 H25B 0.9900
C26 C27 1.520(6)
C26 H26A 0.9900
C26 H26B 0.9900
C27 C28 1.371(5)
C27 Rh1 2.200(3)
C27 H27A 0.9500
C28 C29 1.514(5)
C28 Rh1 2.213(3)
C28 H28A 0.9500
C29 C30 1.508(5)
C29 H29A 0.9900
C29 H29B 0.9900
C30 H30A 0.9900
C30 H30B 0.9900
Cl1 Rh1 2.4008(8)

loop_
_platon_squeeze_void_nr
_platon_squeeze_void_average_x
_platon_squeeze_void_average_y
_platon_squeeze_void_average_z
_platon_squeeze_void_volume
_platon_squeeze_void_count_electrons
_platon_squeeze_void_content
1 0.500 -0.153 0.250 221 75 ' '
2 0.500 0.152 0.750 221 75 ' '
3 0.000 0.347 0.250 221 75 ' '
4 0.000 0.652 0.750 221 75 ' '
